data_2202349
loop_
_publ_author_name
'Yang, Shi-Yao'
'Long, La-Sheng'
'Huang, Rong-Bin'
'Zheng, Lan-Sun'
'Ng, Seik Weng'

_publ_section_title
;
 Polymeric
 tetraaqua(1,2,4,5-benzenetetracarboxylato)(pyrazine)dinickel(II)
 dihydrate
;
_journal_issue 9
_journal_name_full 'Acta Crystallographica Section E'
_journal_page_first m734
_journal_page_last m735
_journal_paper_doi 10.1107/S1600536803017045
_journal_volume 59
_journal_year 2003
_chemical_formula_iupac '[Ni2 (C10 H2 O8) (C4 H4 N2) (H2 O)4], 2H2 O'
_chemical_formula_moiety 'C14 H14 N2 Ni2 O12, 2H2 O1'
_chemical_formula_sum 'C14 H18 N2 Ni2 O14'
_chemical_formula_weight 555.72
_chemical_name_systematic
;
tetraaqua(1,2,4,5-benzenetetracarboxylato)(pyrazine)dinickel(II) dihydrate
;
_space_group_IT_number 2
_symmetry_cell_setting triclinic
_symmetry_space_group_name_Hall '-P 1'
_symmetry_space_group_name_H-M 'P -1'
_atom_sites_solution_hydrogens geom
_atom_sites_solution_primary direct
_atom_sites_solution_secondary difmap
_audit_creation_method SHELXL-97
_cell_angle_alpha 96.1750(10)
_cell_angle_beta 101.8720(10)
_cell_angle_gamma 116.2450(10)
_cell_formula_units_Z 1
_cell_length_a 7.2005(5)
_cell_length_b 8.0322(5)
_cell_length_c 9.3735(6)
_cell_measurement_reflns_used 2804
_cell_measurement_temperature 298(2)
_cell_measurement_theta_max 28.3
_cell_measurement_theta_min 2.3
_cell_volume 463.50(5)
_computing_cell_refinement 'SAINT (Bruker, 2001)'
_computing_data_collection 'SMART (Bruker, 2001)'
_computing_data_reduction SAINT
_computing_molecular_graphics 'ORTEPII (Johnson, 1976)'
_computing_publication_material SHELXL97
_computing_structure_refinement 'SHELXL97 (Sheldrick, 1997)'
_computing_structure_solution 'SHELXS97 (Sheldrick, 1997)'
_diffrn_ambient_temperature 298(2)
_diffrn_measured_fraction_theta_full 0.93
_diffrn_measured_fraction_theta_max 0.93
_diffrn_measurement_device_type 'Bruker APEX area-detector'
_diffrn_measurement_method '\f and \w'
_diffrn_radiation_monochromator graphite
_diffrn_radiation_source 'fine-focus sealed tube'
_diffrn_radiation_type MoK\a
_diffrn_radiation_wavelength 0.71073
_diffrn_reflns_av_R_equivalents 0.041
_diffrn_reflns_av_sigmaI/netI 0.060
_diffrn_reflns_limit_h_max 9
_diffrn_reflns_limit_h_min -9
_diffrn_reflns_limit_k_max 10
_diffrn_reflns_limit_k_min -10
_diffrn_reflns_limit_l_max 12
_diffrn_reflns_limit_l_min -12
_diffrn_reflns_number 5415
_diffrn_reflns_theta_full 28.3
_diffrn_reflns_theta_max 28.3
_diffrn_reflns_theta_min 2.3
_diffrn_standards_decay_% 0
_diffrn_standards_number 0
_exptl_absorpt_coefficient_mu 2.116
_exptl_absorpt_correction_T_max 0.919
_exptl_absorpt_correction_T_min 0.616
_exptl_absorpt_correction_type multi-scan
_exptl_absorpt_process_details '(SADABS; Sheldrick, 1996)'
_exptl_crystal_colour Green
_exptl_crystal_density_diffrn 1.991
_exptl_crystal_density_method 'not measured'
_exptl_crystal_description 'Irregular block'
_exptl_crystal_F_000 284
_exptl_crystal_size_max 0.14
_exptl_crystal_size_mid 0.13
_exptl_crystal_size_min 0.04
_refine_diff_density_max 0.95
_refine_diff_density_min -0.65
_refine_ls_extinction_method none
_refine_ls_goodness_of_fit_ref 1.25
_refine_ls_hydrogen_treatment mixed
_refine_ls_matrix_type full
_refine_ls_number_parameters 163
_refine_ls_number_reflns 2152
_refine_ls_number_restraints 12
_refine_ls_restrained_S_all 1.25
_refine_ls_R_factor_all 0.070
_refine_ls_R_factor_gt 0.065
_refine_ls_shift/su_max 0.001
_refine_ls_shift/su_mean <0.001
_refine_ls_structure_factor_coef Fsqd
_refine_ls_weighting_details 'calc w = 1/[\s^2^(Fo^2^)+(0.0629P)^2^+0.259P] where P = (Fo^2^+2Fc^2^)/3'
_refine_ls_weighting_scheme calc
_refine_ls_wR_factor_gt 0.139
_refine_ls_wR_factor_ref 0.142
_reflns_number_gt 2055
_reflns_number_total 2152
_reflns_threshold_expression I>2\s(I)
_cod_data_source_file bt6319.cif
_cod_data_source_block I
_cod_depositor_comments
;
The following automatic conversions were performed:
'_symmetry_cell_setting' value 'Triclinic' changed to 'triclinic'
according to '/home/saulius/struct/CIF-dictionaries/cif_core.dic'
dictionary named 'cif_core.dic' version 2.4.1 from 2010-06-29.

Automatic conversion script
Id: cif_fix_enum 1527 2010-12-29 10:47:43Z saulius 

The following automatic conversions were performed:

'_symmetry_cell_setting' value 'Triclinic' changed to 'triclinic'
according to /home/saulius/struct/CIF-dictionaries/cif_core.dic
dictionary named 'cif_core.dic' version 2.4.1 from
2010-06-29.

'_exptl_absorpt_correction_type' value 'Multi-scan'
changed to 'multi-scan' according to
/home/saulius/struct/CIF-dictionaries/cif_core.dic dictionary named
'cif_core.dic' version 2.4.1 from 2010-06-29.

Automatic conversion script
Id: cif_fix_values 1715 2011-07-08 13:25:40Z adriana 
;
_cod_database_code 2202349
_cod_database_fobs_code 2202349

loop_
_symmetry_equiv_pos_as_xyz
'x, y, z'
'-x, -y, -z'

loop_
_atom_site_label
_atom_site_fract_x
_atom_site_fract_y
_atom_site_fract_z
_atom_site_U_iso_or_equiv
_atom_site_adp_type
_atom_site_calc_flag
_atom_site_refinement_flags
_atom_site_occupancy
_atom_site_disorder_assembly
_atom_site_disorder_group
_atom_site_type_symbol
Ni1 0.60108(8) 0.81218(8) 0.67559(6) 0.0110(2) Uani d . 1 . . Ni
O1 0.6582(5) 0.5750(5) 0.6851(4) 0.0170(10) Uani d . 1 . . O
O2 0.8599(5) 0.8424(4) 0.8517(4) 0.0180(10) Uani d . 1 . . O
O3 0.5956(5) 0.2995(5) 1.1964(4) 0.0210(10) Uani d . 1 . . O
O4 0.9037(5) 0.3347(6) 1.3403(4) 0.0280(10) Uani d . 1 . . O
N1 0.8301(6) 0.9266(6) 0.5624(4) 0.0180(10) Uani d . 1 . . N
O1w 0.3494(5) 0.7163(5) 0.4853(4) 0.0180(10) Uani d D 1 . . O
O2w 0.6017(6) 1.0632(5) 0.7309(4) 0.0230(10) Uani d D 1 . . O
O3w 1.3406(7) 1.0949(7) 0.8959(5) 0.0400(10) Uani d D 1 . . O
C1 0.8069(7) 0.6716(6) 0.8048(5) 0.0150(10) Uani d . 1 . . C
C2 0.9098(7) 0.5810(6) 0.9020(5) 0.0150(10) Uani d . 1 . . C
C3 0.8153(7) 0.5061(6) 1.0095(5) 0.0150(10) Uani d U 1 . . C
C4 0.9005(7) 0.4241(7) 1.1087(5) 0.0170(10) Uani d . 1 . . C
C5 0.7944(7) 0.3455(7) 1.2247(5) 0.0170(10) Uani d . 1 . . C
C6 1.0016(8) 1.0989(7) 0.6229(6) 0.0220(10) Uani d . 1 . . C
C7 0.8302(8) 0.8267(7) 0.4382(5) 0.0210(10) Uani d . 1 . . C
H1w1 0.242(6) 0.689(7) 0.519(6) 0.021 Uiso d D 1 . . H
H1w2 0.309(8) 0.607(4) 0.433(5) 0.021 Uiso d D 1 . . H
H2w1 0.520(8) 1.076(8) 0.779(6) 0.028 Uiso d D 1 . . H
H2w2 0.620(9) 1.135(7) 0.669(5) 0.028 Uiso d D 1 . . H
H3w1 1.222(6) 1.021(8) 0.911(8) 0.047 Uiso d D 1 . . H
H3w2 1.418(9) 1.163(8) 0.983(3) 0.047 Uiso d D 1 . . H
H3 0.6903 0.5105 1.0160 0.018 Uiso calc R 1 . . H
H6 1.0065 1.1707 0.7097 0.026 Uiso calc R 1 . . H
H7 0.7149 0.7059 0.3932 0.025 Uiso calc R 1 . . H

loop_
_atom_site_aniso_label
_atom_site_aniso_U_11
_atom_site_aniso_U_22
_atom_site_aniso_U_33
_atom_site_aniso_U_12
_atom_site_aniso_U_13
_atom_site_aniso_U_23
Ni1 0.0108(3) 0.0142(3) 0.0113(3) 0.0073(2) 0.0052(2) 0.0062(2)
O1 0.015(2) 0.022(2) 0.016(2) 0.0100(10) 0.0010(10) 0.0040(10)
O2 0.020(2) 0.018(2) 0.018(2) 0.0110(10) 0.0040(10) 0.0050(10)
O3 0.016(2) 0.035(2) 0.021(2) 0.014(2) 0.0110(10) 0.016(2)
O4 0.020(2) 0.053(2) 0.021(2) 0.021(2) 0.010(2) 0.021(2)
N1 0.015(2) 0.022(2) 0.019(2) 0.008(2) 0.007(2) 0.008(2)
O1w 0.017(2) 0.022(2) 0.016(2) 0.0100(10) 0.0050(10) 0.0040(10)
O2w 0.032(2) 0.023(2) 0.025(2) 0.018(2) 0.015(2) 0.011(2)
O3w 0.030(2) 0.057(3) 0.023(2) 0.017(2) 0.007(2) -0.005(2)
C1 0.011(2) 0.021(2) 0.014(2) 0.008(2) 0.006(2) 0.009(2)
C2 0.013(2) 0.019(2) 0.017(2) 0.011(2) 0.004(2) 0.005(2)
C3 0.019(2) 0.013(2) 0.023(2) 0.011(2) 0.009(2) 0.014(2)
C4 0.014(2) 0.021(2) 0.018(2) 0.008(2) 0.009(2) 0.008(2)
C5 0.018(2) 0.022(2) 0.017(2) 0.012(2) 0.009(2) 0.008(2)
C6 0.022(2) 0.024(2) 0.018(2) 0.010(2) 0.008(2) 0.004(2)
C7 0.017(2) 0.022(2) 0.019(2) 0.006(2) 0.006(2) 0.002(2)

loop_
_atom_type_symbol
_atom_type_description
_atom_type_scat_dispersion_real
_atom_type_scat_dispersion_imag
_atom_type_scat_source
C C 0.0033 0.0016 'International Tables Vol C Tables 4.2.6.8 and 6.1.1.4'
H H 0.0000 0.0000 'International Tables Vol C Tables 4.2.6.8 and 6.1.1.4'
N N 0.0061 0.0033 'International Tables Vol C Tables 4.2.6.8 and 6.1.1.4'
O O 0.0106 0.0060 'International Tables Vol C Tables 4.2.6.8 and 6.1.1.4'
Ni Ni 0.3393 1.1124 'International Tables Vol C Tables 4.2.6.8 and 6.1.1.4'

loop_
_geom_angle_atom_site_label_1
_geom_angle_atom_site_label_2
_geom_angle_atom_site_label_3
_geom_angle_site_symmetry_1
_geom_angle_site_symmetry_3
_geom_angle
_geom_angle_publ_flag
O1 Ni1 O2 . . 61.70(10) yes
O1 Ni1 O3 . 2_667 84.90(10) yes
O1 Ni1 O1w . . 103.20(10) yes
O1 Ni1 O2w . . 162.80(10) yes
O1 Ni1 N1 . . 91.50(10) yes
O2 Ni1 O3 . 2_667 87.80(10) yes
O2 Ni1 O1w . . 164.80(10) yes
O2 Ni1 O2w . . 101.80(10) yes
O2 Ni1 N1 . . 85.80(10) yes
O3 Ni1 O1w 2_667 . 93.20(10) yes
O3 Ni1 O2w 2_667 . 89.80(10) yes
O3 Ni1 N1 2_667 . 173.60(10) yes
O1w Ni1 O2w . . 93.40(10) yes
O1w Ni1 N1 . . 92.80(10) yes
O2w Ni1 N1 . . 92.2(2) yes
C1 O1 Ni1 . . 88.5(3) no
C1 O2 Ni1 . . 89.0(3) no
C5 O3 Ni1 . 2_667 127.0(3) no
C6 N1 C7 . . 116.9(4) no
C6 N1 Ni1 . . 119.8(3) no
C7 N1 Ni1 . . 122.8(3) no
O2 C1 O1 . . 120.5(4) no
O2 C1 C2 . . 118.0(4) no
O1 C1 C2 . . 121.2(4) no
C3 C2 C4 . 2_767 119.5(4) no
C3 C2 C1 . . 117.2(4) no
C4 C2 C1 2_767 . 123.3(4) no
C2 C3 C4 . . 122.1(4) no
C3 C4 C2 . 2_767 118.4(4) no
C3 C4 C5 . . 120.6(4) no
C2 C4 C5 2_767 . 121.0(4) no
O4 C5 O3 . . 125.2(4) no
O4 C5 C4 . . 119.2(4) no
O3 C5 C4 . . 115.6(4) no
N1 C6 C7 . 2_776 122.5(5) no
N1 C7 C6 . 2_776 120.6(4) no
Ni1 O1w H1w1 . . 103(4) no
Ni1 O1w H1w2 . . 117(4) no
H1w1 O1w H1w2 . . 98(5) no
Ni1 O2w H2w1 . . 123(4) no
Ni1 O2w H2w2 . . 119(4) no
H2w1 O2w H2w2 . . 109(5) no
H3w1 O3w H3w2 . . 103(7) no
C2 C3 H3 . . 119.0 no
C4 C3 H3 . . 119.0 no
N1 C6 H6 . . 118.7 no
C7 C6 H6 2_776 . 118.7 no
N1 C7 H7 . . 119.7 no
C6 C7 H7 2_776 . 119.7 no

loop_
_geom_bond_atom_site_label_1
_geom_bond_atom_site_label_2
_geom_bond_site_symmetry_2
_geom_bond_distance
_geom_bond_publ_flag
Ni1 O1 . 2.126(3) yes
Ni1 O2 . 2.123(3) yes
Ni1 O3 2_667 2.014(3) yes
Ni1 O1w . 2.049(3) yes
Ni1 O2w . 2.025(4) yes
Ni1 N1 . 2.068(4) yes
O1 C1 . 1.262(6) no
O2 C1 . 1.248(6) no
O3 C5 . 1.269(5) no
O4 C5 . 1.237(6) no
N1 C6 . 1.339(6) no
N1 C7 . 1.341(6) no
C1 C2 . 1.500(6) no
C2 C3 . 1.375(6) no
C2 C4 2_767 1.408(6) no
C3 C4 . 1.389(6) no
C4 C2 2_767 1.408(6) no
C4 C5 . 1.493(6) no
C6 C7 2_776 1.367(7) no
C7 C6 2_776 1.367(7) no
O1w H1w1 . 0.840(10) no
O1w H1w2 . 0.850(10) no
O2w H2w1 . 0.850(10) no
O2w H2w2 . 0.850(10) no
O3w H3w1 . 0.850(10) no
O3w H3w2 . 0.850(10) no
C3 H3 . 0.93 no
C6 H6 . 0.93 no
C7 H7 . 0.93 no

loop_
_geom_hbond_atom_site_label_D
_geom_hbond_atom_site_label_H
_geom_hbond_atom_site_label_A
_geom_hbond_site_symmetry_A
_geom_hbond_distance_DH
_geom_hbond_distance_HA
_geom_hbond_distance_DA
_geom_hbond_angle_DHA
_geom_hbond_publ_flag
O1w H1w2 O1 2_666 0.850(10) 1.87(3) 2.660(5) 155(5) yes
O1w H1w1 O4 2_667 0.840(10) 1.82(2) 2.621(5) 157(5) yes
O2w H2w2 O1w 2_676 0.850(10) 1.960(10) 2.807(5) 176(6) yes
O2w H2w1 O3w 1_455 0.850(10) 1.900(10) 2.744(5) 176(6) yes
O3w H3w1 O2 . 0.850(10) 2.26(3) 3.047(5) 155(6) yes
O3w H3w2 O3 1_665 0.850(10) 2.020(10) 2.866(5) 174(7) yes

loop_
_geom_torsion_atom_site_label_1
_geom_torsion_atom_site_label_2
_geom_torsion_atom_site_label_3
_geom_torsion_atom_site_label_4
_geom_torsion_site_symmetry_1
_geom_torsion_site_symmetry_4
_geom_torsion
_geom_torsion_publ_flag
O3 Ni1 O1 C1 2_667 . -87.2(3) no
O2w Ni1 O1 C1 . . -14.7(6) no
O1w Ni1 O1 C1 . . -179.3(2) no
N1 Ni1 O1 C1 . . 87.5(3) no
O2 Ni1 O1 C1 . . 3.0(2) no
O3 Ni1 O2 C1 2_667 . 82.3(3) no
O2w Ni1 O2 C1 . . 171.7(3) no
O1w Ni1 O2 C1 . . -11.8(6) no
N1 Ni1 O2 C1 . . -97.0(3) no
O1 Ni1 O2 C1 . . -3.0(2) no
O3 Ni1 N1 C6 2_667 . -64(2) no
O2w Ni1 N1 C6 . . 43.6(4) no
O1w Ni1 N1 C6 . . 137.1(4) no
O2 Ni1 N1 C6 . . -58.1(4) no
O1 Ni1 N1 C6 . . -119.6(4) no
O3 Ni1 N1 C7 2_667 . 107.0(10) no
O2w Ni1 N1 C7 . . -144.9(4) no
O1w Ni1 N1 C7 . . -51.4(4) no
O2 Ni1 N1 C7 . . 113.4(4) no
O1 Ni1 N1 C7 . . 51.9(4) no
Ni1 O2 C1 O1 . . 5.3(4) no
Ni1 O2 C1 C2 . . -169.0(3) no
Ni1 O1 C1 O2 . . -5.2(4) no
Ni1 O1 C1 C2 . . 168.8(4) no
O2 C1 C2 C3 . . 85.6(5) no
O1 C1 C2 C3 . . -88.5(5) no
O2 C1 C2 C4 . 2_767 -92.0(6) no
O1 C1 C2 C4 . 2_767 93.8(6) no
C4 C2 C3 C4 2_767 . -0.2(8) no
C1 C2 C3 C4 . . -178.0(4) no
C2 C3 C4 C2 . 2_767 0.2(8) no
C2 C3 C4 C5 . . 179.5(4) no
Ni1 O3 C5 O4 2_667 . -2.5(7) no
Ni1 O3 C5 C4 2_667 . 179.5(3) no
C3 C4 C5 O4 . . -155.1(5) no
C2 C4 C5 O4 2_767 . 24.2(7) no
C3 C4 C5 O3 . . 22.9(7) no
C2 C4 C5 O3 2_767 . -157.8(4) no
C7 N1 C6 C7 . 2_776 0.7(8) no
Ni1 N1 C6 C7 . 2_776 172.7(4) no
C6 N1 C7 C6 . 2_776 -0.7(8) no
Ni1 N1 C7 C6 . 2_776 -172.4(4) no
